data_4037632
loop_
_publ_author_name
'Nallasivam, Jothi Lakshmi'
'Chakraborty, Tushar Kanti'

_publ_section_title
;
 Titanocene(III)-Mediated 5-exo-trig Radical Cyclization: En Route to
 Spirooxindole-Based Tetrahydrofuran and Bicyclic Lactone.
;
_journal_issue 24
_journal_name_full 'The Journal of organic chemistry'
_journal_page_first 16124
_journal_page_last 16138
_journal_paper_doi 10.1021/acs.joc.9b02608
_journal_volume 84
_journal_year 2019
_chemical_absolute_configuration rm
_chemical_formula_moiety 'C18 H19 N O4'
_chemical_formula_sum 'C18 H19 N O4'
_chemical_formula_weight 313.34
_space_group_crystal_system monoclinic
_space_group_IT_number 4
_space_group_name_Hall 'P 2yb'
_space_group_name_H-M_alt 'P 1 21 1'
_atom_sites_solution_hydrogens geom
_atom_sites_solution_primary direct
_atom_sites_solution_secondary difmap
_audit_creation_method SHELXL-2018/1
_cell_angle_alpha 90
_cell_angle_beta 102.075(7)
_cell_angle_gamma 90
_cell_formula_units_Z 2
_cell_length_a 5.757(4)
_cell_length_b 12.135(8)
_cell_length_c 11.539(7)
_cell_measurement_reflns_used 9703
_cell_measurement_temperature 296(2)
_cell_measurement_theta_max 30.16
_cell_measurement_theta_min 3.61
_cell_volume 788.3(9)
_computing_cell_refinement 'Bruker SAINT'
_computing_data_collection 'Bruker APEX2'
_computing_data_reduction 'Bruker SAINT'
_computing_molecular_graphics 'PLATON (Spek A.L.,2003 '
_computing_publication_material 'WinGX publication routines (Farrugia, 2012)'
_computing_structure_refinement 'SHELXL-2018/1 (Sheldrick, 2018)'
_computing_structure_solution 'SHELXS-97 (Sheldrick, 2008)'
_diffrn_ambient_temperature 296(2)
_diffrn_measured_fraction_theta_full 0.998
_diffrn_measured_fraction_theta_max 0.997
_diffrn_measurement_device_type 'Bruker APEX-II CCD'
_diffrn_measurement_method '\f and \w scans'
_diffrn_radiation_monochromator graphite
_diffrn_radiation_probe x-ray
_diffrn_radiation_type MoK\a
_diffrn_radiation_wavelength 0.71073
_diffrn_reflns_av_R_equivalents 0.0210
_diffrn_reflns_av_unetI/netI 0.0114
_diffrn_reflns_Laue_measured_fraction_full 0.998
_diffrn_reflns_Laue_measured_fraction_max 0.997
_diffrn_reflns_limit_h_max 8
_diffrn_reflns_limit_h_min -8
_diffrn_reflns_limit_k_max 17
_diffrn_reflns_limit_k_min -17
_diffrn_reflns_limit_l_max 16
_diffrn_reflns_limit_l_min -16
_diffrn_reflns_number 33881
_diffrn_reflns_point_group_measured_fraction_full 0.998
_diffrn_reflns_point_group_measured_fraction_max 0.997
_diffrn_reflns_theta_full 25.242
_diffrn_reflns_theta_max 30.560
_diffrn_reflns_theta_min 3.611
_diffrn_source 'rotating-anode X-ray tube'
_exptl_absorpt_coefficient_mu 0.093
_exptl_absorpt_correction_T_max 0.7461
_exptl_absorpt_correction_T_min 0.7050
_exptl_absorpt_correction_type multi-scan
_exptl_absorpt_process_details SADABS-2012/1
_exptl_crystal_colour yellow
_exptl_crystal_density_diffrn 1.320
_exptl_crystal_description BLOCK
_exptl_crystal_F_000 332
_exptl_crystal_size_max 0.210
_exptl_crystal_size_mid 0.113
_exptl_crystal_size_min 0.097
_refine_diff_density_max 0.188
_refine_diff_density_min -0.142
_refine_diff_density_rms 0.028
_refine_ls_abs_structure_details
; 
 Flack x determined using 2011 quotients [(I+)-(I-)]/[(I+)+(I-)] 
 (Parsons, Flack and Wagner, Acta Cryst. B69 (2013) 249-259). 
;
_refine_ls_abs_structure_Flack -0.19(14)
_refine_ls_extinction_method none
_refine_ls_goodness_of_fit_ref 1.039
_refine_ls_hydrogen_treatment constr
_refine_ls_matrix_type full
_refine_ls_number_parameters 209
_refine_ls_number_reflns 4830
_refine_ls_number_restraints 1
_refine_ls_restrained_S_all 1.039
_refine_ls_R_factor_all 0.0378
_refine_ls_R_factor_gt 0.0347
_refine_ls_shift/su_max 0.000
_refine_ls_shift/su_mean 0.000
_refine_ls_structure_factor_coef Fsqd
_refine_ls_weighting_details 'w=1/[\s^2^(Fo^2^)+(0.0643P)^2^+0.0260P] where P=(Fo^2^+2Fc^2^)/3'
_refine_ls_weighting_scheme calc
_refine_ls_wR_factor_gt 0.0960
_refine_ls_wR_factor_ref 0.0990
_reflns_Friedel_coverage 0.917
_reflns_Friedel_fraction_full 0.999
_reflns_Friedel_fraction_max 0.997
_reflns_number_gt 4480
_reflns_number_total 4830
_reflns_threshold_expression 'I > 2\s(I)'
_cod_data_source_file jo9b02608_si_003.cif
_cod_data_source_block shelx
_cod_depositor_comments 'Adding full bibliography for 4037631--4037632.cif.'
_cod_original_sg_symbol_H-M 'P 21'
_cod_database_code 4037632
_shelx_space_group_comment
; 
The symmetry employed for this shelxl refinement is uniquely defined 
by the following loop, which should always be used as a source of 
symmetry information in preference to the above space-group names. 
They are only intended as comments. 
;
_shelx_estimated_absorpt_t_min 0.981
_shelx_estimated_absorpt_t_max 0.991

loop_
_space_group_symop_operation_xyz
'x, y, z'
'-x, y+1/2, -z'

loop_
_atom_site_label
_atom_site_type_symbol
_atom_site_fract_x
_atom_site_fract_y
_atom_site_fract_z
_atom_site_U_iso_or_equiv
_atom_site_adp_type
_atom_site_occupancy
_atom_site_site_symmetry_order
_atom_site_calc_flag
_atom_site_refinement_flags_posn
_atom_site_refinement_flags_adp
O1 O 0.6448(2) 0.66407(12) 0.67992(14) 0.0615(3) Uani 1 1 d . .
O2 O 0.45754(18) 0.88521(8) 0.74922(10) 0.0443(2) Uani 1 1 d . .
O3 O 0.1858(5) 1.14813(17) 0.7242(2) 0.1115(8) Uani 1 1 d . .
O4 O 0.0337(2) 1.02730(13) 0.58787(15) 0.0649(4) Uani 1 1 d . .
N1 N 0.5043(2) 0.62648(11) 0.84847(12) 0.0455(3) Uani 1 1 d . .
C1 C 0.5176(2) 0.68468(12) 0.74885(14) 0.0425(3) Uani 1 1 d . .
C2 C 0.3382(2) 0.78135(11) 0.73892(12) 0.0377(3) Uani 1 1 d . .
C3 C 0.2300(2) 0.76309(12) 0.84476(13) 0.0415(3) Uani 1 1 d . .
C4 C 0.0524(3) 0.82021(19) 0.88275(16) 0.0571(4) Uani 1 1 d . .
H4 H -0.017961 0.881910 0.842113 0.068 Uiso 1 1 calc R U
C5 C -0.0179(4) 0.7822(3) 0.9840(2) 0.0730(6) Uani 1 1 d . .
H5 H -0.138046 0.818901 1.011082 0.088 Uiso 1 1 calc R U
C6 C 0.0868(4) 0.6919(2) 1.04449(17) 0.0729(7) Uani 1 1 d . .
H6 H 0.036900 0.668922 1.112220 0.087 Uiso 1 1 calc R U
C7 C 0.2655(4) 0.63371(18) 1.00724(15) 0.0585(4) Uani 1 1 d . .
H7 H 0.336399 0.572403 1.048438 0.070 Uiso 1 1 calc R U
C8 C 0.3335(3) 0.67121(13) 0.90572(13) 0.0428(3) Uani 1 1 d . .
C9 C 0.6345(3) 0.52515(16) 0.8830(2) 0.0598(4) Uani 1 1 d . .
H9A H 0.691557 0.525027 0.968248 0.072 Uiso 1 1 calc R U
H9B H 0.771832 0.522954 0.846591 0.072 Uiso 1 1 calc R U
C10 C 0.4881(4) 0.42427(15) 0.84795(18) 0.0616(4) Uani 1 1 d . .
H10 H 0.560649 0.356840 0.870112 0.074 Uiso 1 1 calc R U
C11 C 0.2702(4) 0.42150(19) 0.78984(16) 0.0648(5) Uani 1 1 d . .
H11A H 0.190039 0.486803 0.765728 0.078 Uiso 1 1 calc R U
H11B H 0.193764 0.354199 0.772145 0.078 Uiso 1 1 calc R U
C12 C 0.1670(3) 0.78416(13) 0.61805(13) 0.0444(3) Uani 1 1 d . .
H12A H 0.009274 0.805864 0.626591 0.053 Uiso 1 1 calc R U
H12B H 0.157185 0.712216 0.580701 0.053 Uiso 1 1 calc R U
C13 C 0.2697(3) 0.86935(12) 0.54387(13) 0.0414(3) Uani 1 1 d . .
C14 C 0.4755(2) 0.92258(12) 0.63389(14) 0.0422(3) Uani 1 1 d . .
H14 H 0.628204 0.899954 0.616752 0.051 Uiso 1 1 calc R U
C15 C 0.3582(5) 0.8194(2) 0.43990(19) 0.0723(6) Uani 1 1 d . .
H15A H 0.229155 0.782934 0.387901 0.108 Uiso 1 1 calc R U
H15B H 0.481799 0.767166 0.468941 0.108 Uiso 1 1 calc R U
H15C H 0.419295 0.876795 0.397343 0.108 Uiso 1 1 calc R U
C16 C 0.0861(3) 0.95751(16) 0.49638(16) 0.0558(4) Uani 1 1 d . .
H16A H 0.144576 1.002446 0.439097 0.067 Uiso 1 1 calc R U
H16B H -0.059174 0.922065 0.455609 0.067 Uiso 1 1 calc R U
C17 C 0.2198(4) 1.08013(15) 0.6540(2) 0.0636(5) Uani 1 1 d . .
C18 C 0.4592(3) 1.04722(13) 0.63513(18) 0.0540(4) Uani 1 1 d . .
H18A H 0.581608 1.076777 0.698228 0.065 Uiso 1 1 calc R U
H18B H 0.483409 1.076734 0.560435 0.065 Uiso 1 1 calc R U

loop_
_atom_site_aniso_label
_atom_site_aniso_U_11
_atom_site_aniso_U_22
_atom_site_aniso_U_33
_atom_site_aniso_U_23
_atom_site_aniso_U_13
_atom_site_aniso_U_12
O1 0.0606(7) 0.0533(7) 0.0812(8) 0.0110(6) 0.0390(6) 0.0122(5)
O2 0.0458(5) 0.0348(5) 0.0493(5) 0.0016(4) 0.0034(4) -0.0057(4)
O3 0.171(2) 0.0623(11) 0.1198(16) -0.0228(11) 0.0717(16) 0.0224(12)
O4 0.0597(6) 0.0568(7) 0.0846(9) 0.0117(7) 0.0296(6) 0.0205(6)
N1 0.0422(6) 0.0372(6) 0.0577(7) 0.0101(5) 0.0117(5) 0.0008(5)
C1 0.0390(6) 0.0345(6) 0.0561(8) 0.0058(5) 0.0150(5) 0.0004(5)
C2 0.0364(5) 0.0326(6) 0.0447(6) 0.0028(5) 0.0102(5) -0.0002(4)
C3 0.0380(6) 0.0445(7) 0.0426(6) -0.0034(5) 0.0095(5) -0.0032(5)
C4 0.0476(8) 0.0686(11) 0.0564(8) -0.0142(8) 0.0141(7) 0.0046(7)
C5 0.0614(10) 0.1024(18) 0.0622(10) -0.0282(12) 0.0291(9) -0.0110(11)
C6 0.0812(13) 0.0964(18) 0.0480(9) -0.0176(10) 0.0292(9) -0.0327(13)
C7 0.0709(10) 0.0628(11) 0.0424(7) 0.0002(7) 0.0133(7) -0.0223(9)
C8 0.0427(6) 0.0435(7) 0.0417(6) 0.0001(5) 0.0077(5) -0.0097(5)
C9 0.0506(8) 0.0473(9) 0.0785(11) 0.0202(8) 0.0068(7) 0.0083(7)
C10 0.0823(12) 0.0384(8) 0.0649(10) 0.0135(7) 0.0174(9) 0.0063(8)
C11 0.0919(14) 0.0524(9) 0.0494(8) -0.0042(7) 0.0135(9) -0.0177(9)
C12 0.0439(6) 0.0415(7) 0.0464(7) 0.0033(6) 0.0060(5) -0.0079(5)
C13 0.0480(6) 0.0364(6) 0.0428(6) -0.0007(5) 0.0160(5) 0.0005(5)
C14 0.0383(6) 0.0340(6) 0.0574(8) 0.0026(6) 0.0169(5) -0.0004(5)
C15 0.0997(16) 0.0622(11) 0.0674(11) -0.0177(10) 0.0461(12) -0.0071(11)
C16 0.0564(8) 0.0568(10) 0.0526(8) 0.0129(7) 0.0075(7) 0.0051(7)
C17 0.0899(13) 0.0370(8) 0.0733(11) 0.0036(8) 0.0386(10) 0.0123(8)
C18 0.0642(9) 0.0334(7) 0.0674(10) 0.0033(6) 0.0204(8) -0.0074(6)

loop_
_atom_type_symbol
_atom_type_description
_atom_type_scat_dispersion_real
_atom_type_scat_dispersion_imag
_atom_type_scat_source
C C 0.0033 0.0016 'International Tables Vol C Tables 4.2.6.8 and 6.1.1.4'
H H 0.0000 0.0000 'International Tables Vol C Tables 4.2.6.8 and 6.1.1.4'
N N 0.0061 0.0033 'International Tables Vol C Tables 4.2.6.8 and 6.1.1.4'
O O 0.0106 0.0060 'International Tables Vol C Tables 4.2.6.8 and 6.1.1.4'

loop_
_geom_angle_atom_site_label_1
_geom_angle_atom_site_label_2
_geom_angle_atom_site_label_3
_geom_angle
C2 O2 C14 109.24(11)
C17 O4 C16 115.79(15)
C1 N1 C8 111.39(12)
C1 N1 C9 123.54(15)
C8 N1 C9 124.81(14)
O1 C1 N1 126.36(15)
O1 C1 C2 126.21(14)
N1 C1 C2 107.43(12)
O2 C2 C3 109.71(12)
O2 C2 C12 105.25(11)
C3 C2 C12 116.60(12)
O2 C2 C1 111.07(11)
C3 C2 C1 102.23(11)
C12 C2 C1 112.09(12)
C4 C3 C8 120.77(16)
C4 C3 C2 130.25(16)
C8 C3 C2 108.97(13)
C3 C4 C5 117.7(2)
C3 C4 H4 121.2
C5 C4 H4 121.2
C6 C5 C4 121.2(2)
C6 C5 H5 119.4
C4 C5 H5 119.4
C5 C6 C7 121.65(18)
C5 C6 H6 119.2
C7 C6 H6 119.2
C8 C7 C6 116.9(2)
C8 C7 H7 121.5
C6 C7 H7 121.5
C3 C8 C7 121.72(16)
C3 C8 N1 109.97(13)
C7 C8 N1 128.30(16)
N1 C9 C10 112.97(15)
N1 C9 H9A 109.0
C10 C9 H9A 109.0
N1 C9 H9B 109.0
C10 C9 H9B 109.0
H9A C9 H9B 107.8
C11 C10 C9 126.38(18)
C11 C10 H10 116.8
C9 C10 H10 116.8
C10 C11 H11A 120.0
C10 C11 H11B 120.0
H11A C11 H11B 120.0
C2 C12 C13 105.84(12)
C2 C12 H12A 110.6
C13 C12 H12A 110.6
C2 C12 H12B 110.6
C13 C12 H12B 110.6
H12A C12 H12B 108.7
C16 C13 C15 108.48(16)
C16 C13 C12 110.71(13)
C15 C13 C12 113.71(15)
C16 C13 C14 108.98(13)
C15 C13 C14 111.12(15)
C12 C13 C14 103.72(12)
O2 C14 C18 106.92(13)
O2 C14 C13 107.39(11)
C18 C14 C13 112.55(13)
O2 C14 H14 110.0
C18 C14 H14 110.0
C13 C14 H14 110.0
C13 C15 H15A 109.5
C13 C15 H15B 109.5
H15A C15 H15B 109.5
C13 C15 H15C 109.5
H15A C15 H15C 109.5
H15B C15 H15C 109.5
O4 C16 C13 112.77(14)
O4 C16 H16A 109.0
C13 C16 H16A 109.0
O4 C16 H16B 109.0
C13 C16 H16B 109.0
H16A C16 H16B 107.8
O3 C17 O4 119.3(2)
O3 C17 C18 124.6(3)
O4 C17 C18 116.16(17)
C17 C18 C14 109.20(14)
C17 C18 H18A 109.8
C14 C18 H18A 109.8
C17 C18 H18B 109.8
C14 C18 H18B 109.8
H18A C18 H18B 108.3

loop_
_geom_bond_atom_site_label_1
_geom_bond_atom_site_label_2
_geom_bond_distance
O1 C1 1.215(2)
O2 C2 1.4286(18)
O2 C14 1.430(2)
O3 C17 1.201(3)
O4 C17 1.341(3)
O4 C16 1.434(3)
N1 C1 1.365(2)
N1 C8 1.404(2)
N1 C9 1.452(2)
C1 C2 1.552(2)
C2 C3 1.499(2)
C2 C12 1.531(2)
C3 C4 1.381(2)
C3 C8 1.385(2)
C4 C5 1.392(3)
C4 H4 0.9300
C5 C6 1.370(4)
C5 H5 0.9300
C6 C7 1.388(4)
C6 H6 0.9300
C7 C8 1.387(2)
C7 H7 0.9300
C9 C10 1.493(3)
C9 H9A 0.9700
C9 H9B 0.9700
C10 C11 1.293(3)
C10 H10 0.9300
C11 H11A 0.9300
C11 H11B 0.9300
C12 C13 1.537(2)
C12 H12A 0.9700
C12 H12B 0.9700
C13 C16 1.523(2)
C13 C15 1.524(2)
C13 C14 1.544(2)
C14 C18 1.516(2)
C14 H14 0.9800
C15 H15A 0.9600
C15 H15B 0.9600
C15 H15C 0.9600
C16 H16A 0.9700
C16 H16B 0.9700
C17 C18 1.494(3)
C18 H18A 0.9700
C18 H18B 0.9700

loop_
_geom_torsion_atom_site_label_1
_geom_torsion_atom_site_label_2
_geom_torsion_atom_site_label_3
_geom_torsion_atom_site_label_4
_geom_torsion
C8 N1 C1 O1 -178.17(16)
C9 N1 C1 O1 -3.8(3)
C8 N1 C1 C2 1.18(16)
C9 N1 C1 C2 175.54(14)
C14 O2 C2 C3 -156.84(11)
C14 O2 C2 C12 -30.64(14)
C14 O2 C2 C1 90.88(13)
O1 C1 C2 O2 -64.7(2)
N1 C1 C2 O2 115.95(13)
O1 C1 C2 C3 178.34(16)
N1 C1 C2 C3 -1.01(14)
O1 C1 C2 C12 52.7(2)
N1 C1 C2 C12 -126.62(13)
O2 C2 C3 C4 64.3(2)
C12 C2 C3 C4 -55.2(2)
C1 C2 C3 C4 -177.79(16)
O2 C2 C3 C8 -117.43(13)
C12 C2 C3 C8 123.11(14)
C1 C2 C3 C8 0.51(14)
C8 C3 C4 C5 0.1(3)
C2 C3 C4 C5 178.22(16)
C3 C4 C5 C6 0.5(3)
C4 C5 C6 C7 -0.5(3)
C5 C6 C7 C8 0.0(3)
C4 C3 C8 C7 -0.7(2)
C2 C3 C8 C7 -179.17(13)
C4 C3 C8 N1 178.64(14)
C2 C3 C8 N1 0.15(16)
C6 C7 C8 C3 0.6(2)
C6 C7 C8 N1 -178.55(16)
C1 N1 C8 C3 -0.87(17)
C9 N1 C8 C3 -175.15(15)
C1 N1 C8 C7 178.39(15)
C9 N1 C8 C7 4.1(2)
C1 N1 C9 C10 -98.14(19)
C8 N1 C9 C10 75.5(2)
N1 C9 C10 C11 2.1(3)
O2 C2 C12 C13 23.17(15)
C3 C2 C12 C13 145.01(13)
C1 C2 C12 C13 -97.68(14)
C2 C12 C13 C16 -124.77(14)
C2 C12 C13 C15 112.81(17)
C2 C12 C13 C14 -8.00(15)
C2 O2 C14 C18 146.78(13)
C2 O2 C14 C13 25.76(14)
C16 C13 C14 O2 108.11(14)
C15 C13 C14 O2 -132.40(15)
C12 C13 C14 O2 -9.86(15)
C16 C13 C14 C18 -9.29(18)
C15 C13 C14 C18 110.20(17)
C12 C13 C14 C18 -127.26(14)
C17 O4 C16 C13 57.2(2)
C15 C13 C16 O4 -165.95(16)
C12 C13 C16 O4 68.63(19)
C14 C13 C16 O4 -44.84(19)
C16 O4 C17 O3 172.6(2)
C16 O4 C17 C18 -8.4(2)
O3 C17 C18 C14 132.4(2)
O4 C17 C18 C14 -46.5(2)
O2 C14 C18 C17 -64.07(18)
C13 C14 C18 C17 53.6(2)
